data_4070455
loop_
_publ_author_name
'Schuster, Elaine M.'
'Botoshansky, Mark'
'Gandelman, Mark'

_publ_section_title
;
 Versatile, Selective, and Switchable Coordination Modes of Pincer Click
 Ligands
;
_journal_issue 24
_journal_name_full Organometallics
_journal_page_first 7001
_journal_paper_doi 10.1021/om900827g
_journal_volume 28
_journal_year 2009
_chemical_formula_sum 'C24 H24 Cl2 N3 O2 P Pd S'
_chemical_formula_weight 626.79
_chemical_name_common Gandelman-17
_chemical_name_systematic
; 
 ? 
;
_space_group_IT_number 2
_symmetry_cell_setting triclinic
_symmetry_space_group_name_Hall '-P 1'
_symmetry_space_group_name_H-M 'P -1'
_atom_sites_solution_hydrogens geom
_atom_sites_solution_primary direct
_atom_sites_solution_secondary difmap
_audit_creation_method SHELXL-97
_cell_angle_alpha 84.35(2)
_cell_angle_beta 83.59(2)
_cell_angle_gamma 82.62(2)
_cell_formula_units_Z 2
_cell_length_a 8.395(2)
_cell_length_b 10.390(2)
_cell_length_c 15.622(3)
_cell_measurement_reflns_used 10983
_cell_measurement_temperature 293(2)
_cell_measurement_theta_max 27.32
_cell_measurement_theta_min 1.98
_cell_volume 1338.0(5)
_computing_cell_refinement 'DENZO HKL2000 (Otwinowski & Minor 1997)'
_computing_data_collection 'Collect (Nonius, 2006)'
_computing_data_reduction 'DENZO HKL2000 (Otwinowski & Minor 1997)'
_computing_molecular_graphics 'TEXSAN  (MSC, 1999)'
_computing_structure_refinement 'SHELXL-97 (Sheldrick, 1997)'
_computing_structure_solution 'SHELXS-97 (Sheldrick, 1997)'
_diffrn_ambient_temperature 293(2)
_diffrn_measured_fraction_theta_full 0.984
_diffrn_measured_fraction_theta_max 0.984
_diffrn_measurement_device_type 'Nonius KappaCCD'
_diffrn_measurement_method 'phi- and omega-scans'
_diffrn_radiation_monochromator graphite
_diffrn_radiation_source 'fine-focus sealed tube'
_diffrn_radiation_type MoK\a
_diffrn_radiation_wavelength 0.71073
_diffrn_reflns_av_R_equivalents 0.0904
_diffrn_reflns_av_sigmaI/netI 0.1069
_diffrn_reflns_limit_h_max 9
_diffrn_reflns_limit_h_min -9
_diffrn_reflns_limit_k_max 12
_diffrn_reflns_limit_k_min -11
_diffrn_reflns_limit_l_max 18
_diffrn_reflns_limit_l_min -16
_diffrn_reflns_number 9783
_diffrn_reflns_theta_full 25.02
_diffrn_reflns_theta_max 25.02
_diffrn_reflns_theta_min 1.98
_diffrn_standards_number 0
_exptl_absorpt_coefficient_mu 1.057
_exptl_absorpt_correction_type none
_exptl_crystal_colour colorless
_exptl_crystal_density_diffrn 1.556
_exptl_crystal_density_method 'not measured'
_exptl_crystal_description plate
_exptl_crystal_F_000 632
_exptl_crystal_size_max 0.24
_exptl_crystal_size_mid 0.06
_exptl_crystal_size_min 0.01
_refine_diff_density_max 0.883
_refine_diff_density_min -0.766
_refine_diff_density_rms 0.115
_refine_ls_extinction_method none
_refine_ls_goodness_of_fit_ref 1.224
_refine_ls_hydrogen_treatment constr
_refine_ls_matrix_type full
_refine_ls_number_parameters 307
_refine_ls_number_reflns 4643
_refine_ls_number_restraints 0
_refine_ls_restrained_S_all 1.224
_refine_ls_R_factor_all 0.1254
_refine_ls_R_factor_gt 0.0734
_refine_ls_shift/su_max 0.002
_refine_ls_shift/su_mean 0.000
_refine_ls_structure_factor_coef Fsqd
_refine_ls_weighting_details 'calc w=1/[\s^2^(Fo^2^)+(0.0513P)^2^+0.0000P] where P=(Fo^2^+2Fc^2^)/3'
_refine_ls_weighting_scheme calc
_refine_ls_wR_factor_gt 0.1448
_refine_ls_wR_factor_ref 0.1581
_reflns_number_gt 2953
_reflns_number_total 4643
_reflns_threshold_expression >2sigma(I)
_cod_data_source_file om900827g_si_001.cif
_cod_data_source_block Compound-6b
_cod_database_code 4070455

loop_
_symmetry_equiv_pos_as_xyz
'x, y, z'
'-x, -y, -z'

loop_
_atom_site_label
_atom_site_type_symbol
_atom_site_fract_x
_atom_site_fract_y
_atom_site_fract_z
_atom_site_U_iso_or_equiv
_atom_site_adp_type
_atom_site_occupancy
_atom_site_symmetry_multiplicity
_atom_site_calc_flag
_atom_site_refinement_flags
Pd1 Pd 0.83587(7) 0.86562(6) 0.25908(4) 0.0427(2) Uani 1 1 d .
P1 P 0.7212(2) 0.7568(2) 0.17176(14) 0.0487(6) Uani 1 1 d .
Cl1 Cl 0.9370(2) 0.9942(2) 0.35181(16) 0.0733(7) Uani 1 1 d .
Cl2 Cl 1.0871(3) 0.7774(2) 0.20359(16) 0.0694(7) Uani 1 1 d .
S1 S 0.3100(4) 1.2666(3) 0.4216(2) 0.1057(11) Uani 1 1 d .
N1 N 0.6048(7) 0.9362(6) 0.2981(4) 0.0422(15) Uani 1 1 d .
N2 N 0.5555(7) 1.0022(6) 0.3644(4) 0.0542(18) Uani 1 1 d .
N3 N 0.3962(7) 1.0222(6) 0.3652(4) 0.0541(18) Uani 1 1 d .
O1 O 0.5179(10) 0.5731(7) 0.1176(5) 0.095(2) Uani 1 1 d .
O2 O 0.7181(8) 0.9994(6) 0.0696(4) 0.080(2) Uani 1 1 d .
C1 C 0.5057(10) 0.8273(9) 0.1840(6) 0.072(3) Uani 1 1 d .
H1A H 0.4788 0.8800 0.1317 0.087 Uiso 1 1 calc R
H1B H 0.4368 0.7580 0.1941 0.087 Uiso 1 1 calc R
C3 C 0.3431(9) 0.9678(8) 0.3014(5) 0.051(2) Uani 1 1 d .
H3 H 0.2370 0.9696 0.2889 0.061 Uiso 1 1 calc R
C2 C 0.4800(8) 0.9089(7) 0.2586(5) 0.0448(19) Uani 1 1 d .
C4 C 0.2990(10) 1.0973(8) 0.4344(6) 0.071(3) Uani 1 1 d .
H4A H 0.3356 1.0631 0.4898 0.085 Uiso 1 1 calc R
H4B H 0.1869 1.0826 0.4358 0.085 Uiso 1 1 calc R
C5 C 0.4593(14) 1.2875(9) 0.4906(6) 0.078(3) Uani 1 1 d .
C6 C 0.6214(15) 1.2356(10) 0.4753(8) 0.095(4) Uani 1 1 d .
H6 H 0.6537 1.1822 0.4307 0.113 Uiso 1 1 calc R
C7 C 0.7330(17) 1.2646(11) 0.5272(8) 0.103(4) Uani 1 1 d .
H7 H 0.8390 1.2260 0.5178 0.124 Uiso 1 1 calc R
C8 C 0.696(2) 1.3455(14) 0.5905(9) 0.119(5) Uani 1 1 d .
H8 H 0.7754 1.3664 0.6222 0.142 Uiso 1 1 calc R
C9 C 0.539(2) 1.3954(13) 0.6064(9) 0.125(6) Uani 1 1 d .
H9 H 0.5118 1.4499 0.6509 0.149 Uiso 1 1 calc R
C10 C 0.4136(18) 1.3687(10) 0.5582(8) 0.106(4) Uani 1 1 d .
H10 H 0.3068 1.4034 0.5709 0.128 Uiso 1 1 calc R
C11 C 0.7315(12) 0.5829(8) 0.2004(6) 0.065(3) Uani 1 1 d .
C12 C 0.6228(15) 0.5087(11) 0.1719(7) 0.079(3) Uani 1 1 d .
C13 C 0.6221(19) 0.3804(13) 0.2015(9) 0.107(5) Uani 1 1 d .
H13 H 0.5448 0.3331 0.1857 0.129 Uiso 1 1 calc R
C14 C 0.732(2) 0.3228(14) 0.2528(10) 0.128(7) Uani 1 1 d .
H14 H 0.7331 0.2343 0.2698 0.153 Uiso 1 1 calc R
C15 C 0.8457(18) 0.3927(11) 0.2820(7) 0.106(4) Uani 1 1 d .
H15 H 0.9212 0.3519 0.3182 0.127 Uiso 1 1 calc R
C16 C 0.8415(13) 0.5224(10) 0.2552(7) 0.076(3) Uani 1 1 d .
H16 H 0.9144 0.5707 0.2744 0.092 Uiso 1 1 calc R
C17 C 0.7881(9) 0.7793(8) 0.0575(5) 0.051(2) Uani 1 1 d .
C18 C 0.7815(11) 0.9035(9) 0.0165(6) 0.064(2) Uani 1 1 d .
C19 C 0.8373(13) 0.9251(10) -0.0705(6) 0.077(3) Uani 1 1 d .
H19 H 0.8314 1.0089 -0.0979 0.093 Uiso 1 1 calc R
C20 C 0.9015(12) 0.8189(11) -0.1149(6) 0.079(3) Uani 1 1 d .
H20 H 0.9386 0.8315 -0.1731 0.095 Uiso 1 1 calc R
C21 C 0.9116(11) 0.6947(10) -0.0745(6) 0.073(3) Uani 1 1 d .
H21 H 0.9567 0.6248 -0.1056 0.087 Uiso 1 1 calc R
C23 C 0.3795(14) 0.5099(13) 0.1022(9) 0.132(5) Uani 1 1 d .
H23A H 0.3141 0.5667 0.0643 0.197 Uiso 1 1 calc R
H23B H 0.3166 0.4912 0.1562 0.197 Uiso 1 1 calc R
H23C H 0.4167 0.4302 0.0761 0.197 Uiso 1 1 calc R
C22 C 0.8556(10) 0.6725(8) 0.0115(6) 0.057(2) Uani 1 1 d .
H22 H 0.8625 0.5884 0.0385 0.068 Uiso 1 1 calc R
C24 C 0.7162(15) 1.1291(9) 0.0350(7) 0.104(4) Uani 1 1 d .
H24A H 0.6703 1.1860 0.0785 0.157 Uiso 1 1 calc R
H24B H 0.6526 1.1434 -0.0132 0.157 Uiso 1 1 calc R
H24C H 0.8246 1.1469 0.0160 0.157 Uiso 1 1 calc R

loop_
_atom_site_aniso_label
_atom_site_aniso_U_11
_atom_site_aniso_U_22
_atom_site_aniso_U_33
_atom_site_aniso_U_23
_atom_site_aniso_U_13
_atom_site_aniso_U_12
Pd1 0.0234(3) 0.0636(4) 0.0430(4) -0.0178(3) -0.0018(3) -0.0034(2)
P1 0.0350(12) 0.0677(14) 0.0477(14) -0.0276(11) 0.0021(10) -0.0110(10)
Cl1 0.0307(11) 0.1157(18) 0.0834(18) -0.0571(15) -0.0038(11) -0.0109(12)
Cl2 0.0378(12) 0.0954(17) 0.0747(17) -0.0249(13) 0.0011(12) 0.0009(11)
S1 0.099(2) 0.105(2) 0.111(3) -0.0429(19) -0.009(2) 0.0198(18)
N1 0.023(3) 0.064(4) 0.041(4) -0.018(3) 0.002(3) -0.005(3)
N2 0.028(4) 0.087(5) 0.052(4) -0.033(4) 0.000(3) -0.005(3)
N3 0.026(4) 0.082(5) 0.055(4) -0.030(4) 0.005(3) 0.002(3)
O1 0.096(6) 0.101(6) 0.102(6) -0.056(5) 0.014(5) -0.052(5)
O2 0.101(5) 0.065(4) 0.071(5) -0.022(3) -0.020(4) 0.018(4)
C1 0.032(5) 0.117(8) 0.073(7) -0.052(6) 0.002(5) 0.002(5)
C3 0.025(4) 0.080(5) 0.051(5) -0.026(4) -0.009(4) -0.004(4)
C2 0.025(4) 0.070(5) 0.044(5) -0.017(4) -0.006(4) -0.013(4)
C4 0.039(5) 0.110(7) 0.066(6) -0.047(6) 0.008(5) -0.003(5)
C5 0.091(8) 0.085(7) 0.061(7) -0.024(5) 0.002(6) -0.016(6)
C6 0.100(9) 0.083(8) 0.102(10) -0.023(7) -0.003(8) -0.012(7)
C7 0.128(12) 0.100(9) 0.093(10) -0.012(7) -0.037(9) -0.033(8)
C8 0.130(13) 0.140(13) 0.094(11) -0.019(9) -0.011(10) -0.042(11)
C9 0.200(18) 0.111(10) 0.079(9) -0.032(7) 0.003(11) -0.078(12)
C10 0.144(12) 0.083(8) 0.089(9) -0.030(7) 0.038(9) -0.029(7)
C11 0.074(7) 0.063(6) 0.056(6) -0.021(5) 0.021(5) -0.019(5)
C12 0.085(8) 0.087(8) 0.066(8) -0.031(6) 0.029(6) -0.030(7)
C13 0.142(14) 0.080(10) 0.102(11) -0.037(8) 0.043(9) -0.045(9)
C14 0.192(19) 0.079(10) 0.098(12) -0.026(8) 0.075(11) -0.026(11)
C15 0.161(14) 0.068(8) 0.074(8) -0.007(6) 0.029(8) 0.004(8)
C16 0.085(8) 0.069(7) 0.066(7) -0.014(5) 0.025(6) -0.001(6)
C17 0.033(5) 0.075(6) 0.048(5) -0.023(4) -0.005(4) -0.008(4)
C18 0.063(6) 0.070(6) 0.061(7) -0.016(5) -0.016(5) 0.000(5)
C19 0.101(8) 0.085(7) 0.045(6) 0.013(5) -0.014(6) -0.014(6)
C20 0.075(7) 0.115(9) 0.049(6) -0.020(6) 0.006(5) -0.019(6)
C21 0.072(7) 0.083(7) 0.064(7) -0.028(6) 0.010(5) -0.008(5)
C23 0.097(9) 0.166(12) 0.154(12) -0.093(10) 0.022(9) -0.071(9)
C22 0.052(5) 0.068(5) 0.051(6) -0.023(4) 0.003(5) -0.005(4)
C24 0.146(12) 0.077(8) 0.092(9) -0.025(6) -0.042(8) 0.019(7)

loop_
_atom_type_symbol
_atom_type_description
_atom_type_scat_dispersion_real
_atom_type_scat_dispersion_imag
_atom_type_scat_source
Pd Pd -0.9988 1.0072 'International Tables Vol C Tables 4.2.6.8 and 6.1.1.4'
P P 0.1023 0.0942 'International Tables Vol C Tables 4.2.6.8 and 6.1.1.4'
Cl Cl 0.1484 0.1585 'International Tables Vol C Tables 4.2.6.8 and 6.1.1.4'
S S 0.1246 0.1234 'International Tables Vol C Tables 4.2.6.8 and 6.1.1.4'
N N 0.0061 0.0033 'International Tables Vol C Tables 4.2.6.8 and 6.1.1.4'
C C 0.0033 0.0016 'International Tables Vol C Tables 4.2.6.8 and 6.1.1.4'
H H 0.0000 0.0000 'International Tables Vol C Tables 4.2.6.8 and 6.1.1.4'
O O 0.0106 0.0060 'International Tables Vol C Tables 4.2.6.8 and 6.1.1.4'

loop_
_geom_angle_atom_site_label_1
_geom_angle_atom_site_label_2
_geom_angle_atom_site_label_3
_geom_angle
N1 Pd1 P1 84.15(17)
N1 Pd1 Cl2 174.18(18)
P1 Pd1 Cl2 90.13(8)
N1 Pd1 Cl1 91.30(17)
P1 Pd1 Cl1 175.03(8)
Cl2 Pd1 Cl1 94.37(8)
C17 P1 C11 107.0(4)
C17 P1 C1 106.2(4)
C11 P1 C1 108.3(5)
C17 P1 Pd1 116.4(3)
C11 P1 Pd1 114.9(4)
C1 P1 Pd1 103.4(3)
C4 S1 C5 103.4(5)
N2 N1 C2 111.5(6)
N2 N1 Pd1 127.1(5)
C2 N1 Pd1 121.3(5)
N1 N2 N3 105.0(6)
N2 N3 C3 112.5(6)
N2 N3 C4 119.2(6)
C3 N3 C4 128.2(7)
C12 O1 C23 118.1(10)
C18 O2 C24 117.7(8)
C2 C1 P1 108.5(6)
C2 C1 H1A 110.0
P1 C1 H1A 110.0
C2 C1 H1B 110.0
P1 C1 H1B 110.0
H1A C1 H1B 108.4
N3 C3 C2 104.4(6)
N3 C3 H3 127.8
C2 C3 H3 127.8
N1 C2 C3 106.5(6)
N1 C2 C1 121.4(7)
C3 C2 C1 132.1(7)
N3 C4 S1 114.7(6)
N3 C4 H4A 108.6
S1 C4 H4A 108.6
N3 C4 H4B 108.6
S1 C4 H4B 108.6
H4A C4 H4B 107.6
C10 C5 C6 119.2(11)
C10 C5 S1 118.0(10)
C6 C5 S1 122.6(8)
C7 C6 C5 119.5(11)
C7 C6 H6 120.2
C5 C6 H6 120.2
C8 C7 C6 123.5(14)
C8 C7 H7 118.3
C6 C7 H7 118.3
C7 C8 C9 117.4(15)
C7 C8 H8 121.3
C9 C8 H8 121.3
C8 C9 C10 123.5(13)
C8 C9 H9 118.3
C10 C9 H9 118.3
C5 C10 C9 116.8(13)
C5 C10 H10 121.6
C9 C10 H10 121.6
C12 C11 C16 118.6(10)
C12 C11 P1 121.2(9)
C16 C11 P1 120.1(8)
C11 C12 C13 120.1(13)
C11 C12 O1 116.1(10)
C13 C12 O1 123.7(12)
C14 C13 C12 120.3(15)
C14 C13 H13 119.9
C12 C13 H13 119.9
C13 C14 C15 121.6(14)
C13 C14 H14 119.2
C15 C14 H14 119.2
C14 C15 C16 117.8(14)
C14 C15 H15 121.1
C16 C15 H15 121.1
C11 C16 C15 121.3(11)
C11 C16 H16 119.3
C15 C16 H16 119.3
C18 C17 C22 119.6(8)
C18 C17 P1 119.6(6)
C22 C17 P1 120.7(7)
O2 C18 C17 113.7(8)
O2 C18 C19 125.0(9)
C17 C18 C19 121.3(8)
C20 C19 C18 118.3(9)
C20 C19 H19 120.9
C18 C19 H19 120.9
C21 C20 C19 121.1(9)
C21 C20 H20 119.4
C19 C20 H20 119.4
C20 C21 C22 120.9(8)
C20 C21 H21 119.5
C22 C21 H21 119.5
O1 C23 H23A 109.5
O1 C23 H23B 109.5
H23A C23 H23B 109.5
O1 C23 H23C 109.5
H23A C23 H23C 109.5
H23B C23 H23C 109.5
C21 C22 C17 118.8(8)
C21 C22 H22 120.6
C17 C22 H22 120.6
O2 C24 H24A 109.5
O2 C24 H24B 109.5
H24A C24 H24B 109.5
O2 C24 H24C 109.5
H24A C24 H24C 109.5
H24B C24 H24C 109.5

loop_
_geom_bond_atom_site_label_1
_geom_bond_atom_site_label_2
_geom_bond_distance
Pd1 N1 2.032(6)
Pd1 P1 2.223(2)
Pd1 Cl2 2.301(2)
Pd1 Cl1 2.356(2)
P1 C17 1.811(8)
P1 C11 1.811(9)
P1 C1 1.859(8)
S1 C4 1.764(9)
S1 C5 1.789(11)
N1 N2 1.298(8)
N1 C2 1.347(9)
N2 N3 1.326(8)
N3 C3 1.336(9)
N3 C4 1.500(9)
O1 C12 1.359(13)
O1 C23 1.459(11)
O2 C18 1.375(10)
O2 C24 1.401(10)
C1 C2 1.488(10)
C1 H1A 0.9700
C1 H1B 0.9700
C3 C2 1.368(10)
C3 H3 0.9300
C4 H4A 0.9700
C4 H4B 0.9700
C5 C10 1.404(13)
C5 C6 1.402(14)
C6 C7 1.383(14)
C6 H6 0.9300
C7 C8 1.345(16)
C7 H7 0.9300
C8 C9 1.359(19)
C8 H8 0.9300
C9 C10 1.432(18)
C9 H9 0.9300
C10 H10 0.9300
C11 C12 1.402(13)
C11 C16 1.380(13)
C12 C13 1.367(15)
C13 C14 1.333(19)
C13 H13 0.9300
C14 C15 1.41(2)
C14 H14 0.9300
C15 C16 1.368(13)
C15 H15 0.9300
C16 H16 0.9300
C17 C18 1.381(11)
C17 C22 1.405(10)
C18 C19 1.393(12)
C19 C20 1.379(13)
C19 H19 0.9300
C20 C21 1.376(12)
C20 H20 0.9300
C21 C22 1.380(12)
C21 H21 0.9300
C23 H23A 0.9600
C23 H23B 0.9600
C23 H23C 0.9600
C22 H22 0.9300
C24 H24A 0.9600
C24 H24B 0.9600
C24 H24C 0.9600
